data_7132204
loop_
_publ_author_name
'Stuhrmann, Gina'
'Schneider, Jannik'
'Schmidt, Kilian'
'Dehnen, Stefanie Susanne'

_publ_section_title
;
 Selective and Benign Alkylation of Sulfido-Oxo Stannate Clusters with
 Propyl, Pentyl, or Hexyl Substituents
;
_journal_name_full 'Chemical Communications'
_journal_paper_doi 10.1039/D3CC03525E
_journal_year 2023
_chemical_formula_moiety 'C8 H8 O4 S20 Sn10, C12 H18 N2, C11 H13 N2, C9.46 H12.24 N2, C5.8063 H4.81608 N2'
_chemical_formula_sum 'C49.67 H56.06 N8 O4 S20 Sn10'
_chemical_formula_weight 2657.16
_space_group_crystal_system triclinic
_space_group_IT_number 2
_space_group_name_Hall '-P 1'
_space_group_name_H-M_alt 'P -1'
_atom_sites_solution_hydrogens geom
_atom_sites_solution_primary dual
_audit_creation_date 2023-08-29
_audit_creation_method
;
Olex2 1.5
(compiled 2023.08.24 svn.re1ec1418 for OlexSys, GUI svn.r6817)
;
_audit_update_record
;
2023-10-05 deposited with the CCDC.	2023-10-09 downloaded from the CCDC.
;
_cell_angle_alpha 99.744(2)
_cell_angle_beta 112.258(2)
_cell_angle_gamma 110.568(2)
_cell_formula_units_Z 2
_cell_length_a 19.5954(4)
_cell_length_b 19.2861(5)
_cell_length_c 19.7915(5)
_cell_measurement_reflns_used 15936
_cell_measurement_temperature 100
_cell_measurement_theta_max 30.03
_cell_measurement_theta_min 2.71
_cell_volume 6073.7(3)
_computing_cell_refinement
;
X-Area Recipe 1.34.0.0 (STOE, 2019)
;
_computing_data_collection
;
X-Area Pilatus3_SV 1.31.154.0 (STOE, 2019)
;
_computing_data_reduction
;
X-Area Integrate 1.77.0.0 (STOE, 2019)
X-Area X-Red32 1.65.0.0 (STOE, 2018)
;
_computing_molecular_graphics 'Olex2 1.5 (Dolomanov et al., 2009)'
_computing_publication_material 'Olex2 1.5 (Dolomanov et al., 2009)'
_computing_structure_refinement 'SHELXL 2016/6 (Sheldrick, 2015)'
_computing_structure_solution 'SHELXT  (Sheldrick, 2015)'
_diffrn_ambient_temperature 100.00
_diffrn_detector Pilatus300K
_diffrn_detector_area_resol_mean 5.81
_diffrn_detector_type 'DECTRIS PILATUS 300K'
_diffrn_measured_fraction_theta_full 0.990
_diffrn_measured_fraction_theta_max 0.990
_diffrn_measurement_details
;
 5293 frames, detector distance = 60 mm
;
_diffrn_measurement_device 'Eulerian 4-circle diffractometer'
_diffrn_measurement_device_type 'STOE STADIVARI'
_diffrn_measurement_method 'rotation method, \w scans'
_diffrn_radiation_monochromator 'Graded multilayer mirror'
_diffrn_radiation_probe x-ray
_diffrn_radiation_type CuK\a
_diffrn_radiation_wavelength 1.54186
_diffrn_reflns_av_R_equivalents 0.0604
_diffrn_reflns_av_unetI/netI 0.0469
_diffrn_reflns_Laue_measured_fraction_full 0.990
_diffrn_reflns_Laue_measured_fraction_max 0.990
_diffrn_reflns_limit_h_max 21
_diffrn_reflns_limit_h_min -23
_diffrn_reflns_limit_k_max 23
_diffrn_reflns_limit_k_min -21
_diffrn_reflns_limit_l_max 22
_diffrn_reflns_limit_l_min -23
_diffrn_reflns_number 135107
_diffrn_reflns_point_group_measured_fraction_full 0.990
_diffrn_reflns_point_group_measured_fraction_max 0.990
_diffrn_reflns_theta_full 67.500
_diffrn_reflns_theta_max 67.500
_diffrn_reflns_theta_min 2.793
_diffrn_source 'GeniX 3D HF Cu'
_diffrn_source_target Mo
_exptl_absorpt_coefficient_mu 19.510
_exptl_absorpt_correction_T_max 0.7942
_exptl_absorpt_correction_T_min 0.0868
_exptl_absorpt_correction_type multi-scan
_exptl_absorpt_process_details
;
STOE LANA, absorption correction by scaling of reflection intensities.
J. Koziskova, F. Hahn, J. Richter, J. Kozisek, "Comparison of different
absorption corrections on the model structure of tetrakis(\m~2~-acetato)-
diaqua-di-copper(II)", Acta Chimica Slovaca, vol. 9, no. 2, 2016, pp. 136 - 140.
;
_exptl_crystal_colour 'clear colourless'
_exptl_crystal_colour_lustre clear
_exptl_crystal_colour_primary colourless
_exptl_crystal_density_diffrn 1.453
_exptl_crystal_density_method 'not measured'
_exptl_crystal_description plate
_exptl_crystal_F_000 2524
_exptl_crystal_size_max 0.24
_exptl_crystal_size_mid 0.18
_exptl_crystal_size_min 0.01
_exptl_crystal_size_rad 0.0541
_refine_diff_density_max 0.805
_refine_diff_density_min -0.863
_refine_diff_density_rms 0.102
_refine_ls_extinction_method none
_refine_ls_goodness_of_fit_ref 0.824
_refine_ls_hydrogen_treatment constr
_refine_ls_matrix_type full
_refine_ls_number_parameters 741
_refine_ls_number_reflns 21685
_refine_ls_number_restraints 233
_refine_ls_restrained_S_all 0.826
_refine_ls_R_factor_all 0.0938
_refine_ls_R_factor_gt 0.0524
_refine_ls_shift/su_max 0.001
_refine_ls_shift/su_mean 0.000
_refine_ls_structure_factor_coef Fsqd
_refine_ls_weighting_details 'w=1/[\s^2^(Fo^2^)+(0.1007P)^2^] where P=(Fo^2^+2Fc^2^)/3'
_refine_ls_weighting_scheme calc
_refine_ls_wR_factor_gt 0.1507
_refine_ls_wR_factor_ref 0.1632
_reflns_Friedel_coverage 0.000
_reflns_number_gt 10196
_reflns_number_total 21685
_reflns_threshold_expression 'I > 2\s(I)'
_cod_data_source_file d3cc03525e2.cif
_cod_data_source_block bp149b
_cod_database_code 7132204
_shelx_shelxl_version_number 2016/6
_shelx_space_group_comment
;
The symmetry employed for this shelxl refinement is uniquely defined
by the following loop, which should always be used as a source of
symmetry information in preference to the above space-group names.
They are only intended as comments.
;
_shelx_estimated_absorpt_t_max 0.829
_shelx_estimated_absorpt_t_min 0.089
_olex2_refinement_description
;
'Main problem: Owing to high conformational freedom of the pentyl 
groups, the electron density of some of the C atoms is "smeared" 
in space in a way that makes it impossible to localize them on the 
difference Fourier map. For the same reason, some of the C atoms that 
can be localized still have a high displacement tendency, so they 
cannot be reasonably refined using anisotropic displacement parameters 
(without producing "npd", results), nor does modelling of disorder help 
in these cases to improve the R values or the reasonability of the model. 
Here, we outline what we did to optimize the crystallographic data and 
refinement:
X-ray measurement:
We tried several ways of setting up the X-ray diffraction measurement 
for crystals of compound 2:
1. STOE StadiVari diffractometer, Cu-K\^I+- radiation (lambda = 1.54186 A), immediate 
cooling from room temperature (r.t.) to 100 K upon mounting the crystal.
2. STOE StadiVari diffractometer, Cu-K\^I+- radiation, slow cooling from r.t. 
to 100 K up-on mounting the crystal (10 K per hour)
3. Bruker Quest diffractometer, Mo-K\^I+- radiation (lambda = 0.71073 A) radiation, 
immediate cooling from r.t. to 100 K upon mounting the crystal.
--> Measurement no. 1 produced the best data set. 
Refinement:
Problem 1: We cannot refine all C atoms of the alkyl chains, although we 
tried the following variations:
1. Model disorder of the alkyl chains at once 
--> The refinement did not converge with all-connected C atoms in the alkyl 
chains
2. Refine C atoms stepwise on single or disordered positions to "build up" 
the chains atom by atom 
--> Works for some of the atoms, but not for the whole alkyl chains.
Problem 2: We cannot reasonably calculate H atoms to ride on the highly mobile 
C atoms. This applies especially to C atoms in 4-position of the chain if the 
atoms in 5-position are missing. We tried all variations of HFIX together with 
a diversity of further SHELX commands in Olex to cope with the open 
connectivity of the 5th C atoms, but none of these refinements converged into 
a reasonable set of C-H bonds. The data is limited owing to the intrinsic problem 
mentioned above.
Problem 3: In one of the imidazole rings, N atoms cannot be refined using 
anisotropic displacement parameters (hence, produces npd results), owing to the 
uncertainty of the C atoms attached. None of the known SHELX commands helps, so we 
decided to refine these atoms using isotropic displacement parameters, which is 
often found in the literature (in many cases also for entire organic groups).
Problem 4: Some of the C atoms have large displacement parameters, owing to the 
inherent mobility of the pentyl groups. However, they are still connected to the 
alkyl chains, so we consider this kind of modelling better than just deleting the 
respective atom from the atom list, which would also cause a correspondingly 
increased residual electron density peak.'
1. Restrained distances
 C6_6-C7_6 = C7_6-C8_6 = C8_6-C9_6 = C9_6-C10_6
 1.52 with sigma of 0.02
 C6_7-C7_7 = C7_7-C8_7 = C8_7-C9_7 = C9_7-C10_7
 1.52 with sigma of 0.02
 C6_8-C7_8 = C7_8-C8_8 = C8_8-C9_8 = C9_8-C10_8
 1.52 with sigma of 0.02
 C6_9-C7_9
 1.52 with sigma of 0.02
 C6_10-C7_10 = C7_10-C8_10 = C8_10-C9_10 = C9_10-C10_10
 1.52 with sigma of 0.02
 C4_11-C5_11
 1.52 with sigma of 0.02
 C6_6-C8_6 = C7_6-C9_6 = C8_6-C10_6
 2.54 with sigma of 0.04
 C6_7-C8_7 = C7_7-C9_7 = C8_7-C10_7
 2.54 with sigma of 0.04
 C6_8-C8_8 = C7_8-C9_8 = C8_8-C10_8
 2.54 with sigma of 0.04
 C6_10-C8_10 = C7_10-C9_10 = C8_10-C10_10
 2.54 with sigma of 0.04
2. Restrained planarity
 with sigma of 0.1
 N1A, N2A, C1A, C2A, C3A
 with sigma of 0.1
3. Uiso/Uaniso restraints and constraints
All non-hydrogen atoms have similar U: within 1A with sigma of 0.04 and sigma
for terminal atoms of 0.08 within 1A
Uanis(N2_2) \\sim Ueq: with sigma of 0.008 and sigma for terminal atoms of 0.016
Uanis(C7_10) \\sim Ueq, Uanis(C8_10) \\sim Ueq, Uanis(C9_10) \\sim Ueq: with
sigma of 0.01 and sigma for terminal atoms of 0.02
Uanis(C7_10) \\sim Ueq: with sigma of 0.001 and sigma for terminal atoms of
0.002
4. Rigid body (RIGU) restrains
 N1_1, N2_1, C1_1, C2_1, C3_1
 with sigma for 1-2 distances of 0.004 and sigma for 1-3 distances of 0.004
 N1_2, N2_2, C1_2, C2_2, C3_2
 with sigma for 1-2 distances of 0.004 and sigma for 1-3 distances of 0.004
 N1_4, N2_4, C1_4, C2_4, C3_4
 with sigma for 1-2 distances of 0.004 and sigma for 1-3 distances of 0.004
 C6_5, C7_5, C8_5, C9_5, C10_5
 with sigma for 1-2 distances of 0.004 and sigma for 1-3 distances of 0.004
 C6_6, C7_6, C8_6, C9_6, C10_6
 with sigma for 1-2 distances of 0.004 and sigma for 1-3 distances of 0.004
 C6_7, C7_7, C8_7, C9_7, C10_7
 with sigma for 1-2 distances of 0.004 and sigma for 1-3 distances of 0.004
 C6_8, C7_8, C8_8, C9_8, C10_8
 with sigma for 1-2 distances of 0.004 and sigma for 1-3 distances of 0.004
 C6_9, C7_9
 with sigma for 1-2 distances of 0.004 and sigma for 1-3 distances of 0.004
 C4_11, C5_11
 with sigma for 1-2 distances of 0.004 and sigma for 1-3 distances of 0.004
 C6_10, C7_10, C8_10, C9_10, C10_10
 with sigma for 1-2 distances of 0.004 and sigma for 1-3 distances of 0.004
5. Others
 Sof(H1)=1-FVAR(1)
 Sof(C6)=Sof(H6A)=Sof(H6B)=Sof(C7)=Sof(H7A)=Sof(H7B)=Sof(C8)=Sof(H8A)=Sof(H8B)=
 Sof(C9)=Sof(H9A)=Sof(H9B)=Sof(C10)=FVAR(1)
 Sof(C1A)=Sof(C2A)=Sof(C3A)=1-FVAR(2)
 Sof(C6)=Sof(H6A)=Sof(H6B)=Sof(C7)=Sof(H7A)=Sof(H7B)=Sof(C8)=Sof(H8A)=Sof(H8B)=
 Sof(C9)=Sof(H9A)=Sof(H9B)=Sof(C10)=FVAR(2)
6.a Secondary CH2 refined with riding coordinates:
 C6(H6A,H6B), C7(H7A,H7B), C8(H8A,H8B), C9(H9A,H9B), C6(H6A,H6B), C7(H7A,H7B),
 C8(H8A,H8B), C9(H9A,H9B), C6(H6A,H6B), C7(H7A,H7B), C8(H8A,H8B), C9(H9A,H9B),
 C6(H6A,H6B), C7(H7A,H7B), C8(H8A,H8B), C9(H9A,H9B), C6(H6A,H6B), C7(H7A,H7B),
 C8(H8A,H8B), C9(H9A,H9B), C10(H10A,H10B)
6.b Aromatic/amide H refined with riding coordinates:
 C2(H2), C3(H3), N1(H1), C2(H2), C3(H3), C2(H2), C3(H3)
6.c Idealised Me refined as rotating group:
 C01M(H01D,H01E,H01F), C01B(H01A,H01B,H01C), C01O(H01G,H01H,H01I), C10(H10A,
 H10B,H10C)
;
_smtbx_masks_special_details
;
A solvent mask was calculated and 297 electrons were 
found in a volume of 1972\%A^3^ in 1 void per unit cell. 
This is consistent with the presence of 
3[C6H14] per Asymmetric Unit 
which account for 300 electrons 
per unit cell.
;
_olex2_submission_special_instructions 'No special instructions were received'

loop_
_space_group_symop_operation_xyz
'x, y, z'
'-x, -y, -z'

loop_
_atom_site_label
_atom_site_type_symbol
_atom_site_fract_x
_atom_site_fract_y
_atom_site_fract_z
_atom_site_U_iso_or_equiv
_atom_site_adp_type
_atom_site_occupancy
_atom_site_site_symmetry_order
_atom_site_calc_flag
_atom_site_refinement_flags_posn
_atom_site_refinement_flags_adp
_atom_site_refinement_flags_occupancy
_atom_site_disorder_assembly
_atom_site_disorder_group
Sn1 Sn 0.37983(4) 0.21256(4) 0.60548(4) 0.0996(2) Uani 1 1 d . . . . .
Sn2 Sn 0.26072(4) 0.29406(3) 0.49503(4) 0.09030(19) Uani 1 1 d . . . . .
Sn3 Sn 0.14375(4) 0.37760(4) 0.38707(4) 0.1027(2) Uani 1 1 d . . . . .
Sn4 Sn 0.10516(3) 0.31823(3) 0.53380(3) 0.08386(17) Uani 1 1 d . . . . .
Sn5 Sn 0.07063(4) 0.26034(3) 0.68179(4) 0.08609(18) Uani 1 1 d . . . . .
Sn6 Sn 0.22443(3) 0.23461(3) 0.64449(3) 0.08262(17) Uani 1 1 d . . . . .
Sn7 Sn 0.41066(3) 0.40397(3) 0.69486(4) 0.08879(19) Uani 1 1 d . . . . .
Sn8 Sn 0.29171(4) 0.48747(3) 0.58489(4) 0.08905(19) Uani 1 1 d . . . . .
Sn9 Sn 0.25503(3) 0.42779(3) 0.73426(3) 0.08340(17) Uani 1 1 d . . . . .
Sn10 Sn 0.44021(4) 0.59456(4) 0.78319(4) 0.0962(2) Uani 1 1 d . . . . .
S1 S 0.32607(16) 0.20987(14) 0.47405(16) 0.1049(8) Uani 1 1 d . . . . .
S2 S 0.20143(17) 0.29183(15) 0.36062(15) 0.1090(8) Uani 1 1 d . . . . .
S3 S 0.02407(15) 0.31989(15) 0.40468(15) 0.1003(7) Uani 1 1 d . . . . .
S4 S -0.01373(13) 0.26153(13) 0.55749(14) 0.0909(6) Uani 1 1 d . . . . .
S5 S 0.12152(13) 0.16310(13) 0.68343(14) 0.0896(6) Uani 1 1 d . . . . .
S6 S 0.28210(14) 0.13957(13) 0.64378(15) 0.0944(7) Uani 1 1 d . . . . .
S7 S 0.12923(13) 0.19509(12) 0.49561(13) 0.0853(6) Uani 1 1 d . . . . .
S8 S 0.39080(14) 0.43303(13) 0.56631(15) 0.0942(7) Uani 1 1 d . . . . .
S9 S 0.17192(13) 0.46606(13) 0.62103(14) 0.0881(6) Uani 1 1 d . . . . .
S10 S 0.33890(13) 0.34928(13) 0.77460(13) 0.0875(6) Uani 1 1 d . . . . .
S11 S 0.16032(14) 0.38352(14) 0.78897(14) 0.0954(7) Uani 1 1 d . . . . .
S12 S 0.49506(15) 0.33359(15) 0.70331(17) 0.1095(8) Uani 1 1 d . . . . .
S13 S 0.23734(16) 0.51420(15) 0.46287(16) 0.1040(7) Uani 1 1 d . . . . .
S14 S 0.38915(15) 0.62638(13) 0.66801(15) 0.1005(7) Uani 1 1 d . . . . .
S15 S 0.34827(14) 0.55741(14) 0.83838(14) 0.0998(7) Uani 1 1 d . . . . .
S16 S 0.52673(14) 0.53036(14) 0.79343(15) 0.1035(8) Uani 1 1 d . . . . .
S17 S 0.54622(17) 0.72427(15) 0.88075(18) 0.1218(9) Uani 1 1 d . . . . .
S18 S 0.0846(2) 0.3960(2) 0.26358(18) 0.1452(11) Uani 1 1 d . . . . .
S19 S 0.44478(19) 0.12657(17) 0.5924(2) 0.1401(11) Uani 1 1 d . . . . .
S20 S -0.04154(15) 0.20575(15) 0.71372(15) 0.1015(7) Uani 1 1 d . . . . .
O00V O 0.1762(3) 0.3170(3) 0.6441(3) 0.0769(14) Uani 1 1 d . . . . .
O00W O 0.3094(3) 0.2969(3) 0.6100(3) 0.0861(15) Uani 1 1 d . . . . .
O00X O 0.3356(3) 0.4607(3) 0.6864(3) 0.0817(15) Uani 1 1 d . . . . .
O00Y O 0.2092(3) 0.3676(3) 0.5178(3) 0.0838(15) Uani 1 1 d . . . . .
C1 C 0.4775(9) 0.7762(10) 0.8768(9) 0.181(5) Uiso 1 1 d . . . . .
C01M C -0.0481(8) 0.4674(7) 0.5566(11) 0.221(9) Uani 1 1 d . . . . .
H01D H -0.024872 0.451132 0.524487 0.331 Uiso 1 1 calc R U . . .
H01E H -0.002938 0.504581 0.608155 0.331 Uiso 1 1 calc R U . . .
H01F H -0.080623 0.492954 0.531601 0.331 Uiso 1 1 calc R U . . .
C2 C 0.5287(18) 0.8504(18) 0.9480(17) 0.363(14) Uiso 1 1 d . . . . .
C3 C 0.4533(16) 0.0824(16) 0.6898(15) 0.295(11) Uiso 1 1 d . . . . .
C4 C 0.5167(13) 0.1480(13) 0.7441(12) 0.240(8) Uiso 1 1 d . . . . .
C5 C 0.0000(11) 0.2877(11) 0.1936(11) 0.236(7) Uiso 1 1 d . . . . .
N1A N 0.4388(8) 0.6424(8) 0.4797(8) 0.184(4) Uiso 1 1 d . . . A 1
N2A N 0.3507(13) 0.6255(14) 0.3793(14) 0.320(9) Uiso 1 1 d . . . A 1
C1A C 0.3857(11) 0.5880(11) 0.4075(12) 0.068(5) Uiso 0.398(7) 1 d . . P A 1
C01J C 0.3813(8) 0.5040(8) 0.3820(8) 0.162(5) Uiso 1 1 d . . . . .
C2A C 0.4314(17) 0.7153(15) 0.4874(18) 0.099(9) Uani 0.398(7) 1 d . . P A 1
C3A C 0.3783(17) 0.6993(11) 0.4252(19) 0.106(10) Uani 0.398(7) 1 d . . P A 1
C47 C 0.2740(15) 0.5720(15) 0.2701(15) 0.319(11) Uiso 1 1 d . . . . .
C01B C -0.0635(7) 0.0387(6) 0.4736(7) 0.145(4) Uani 1 1 d . . . . .
H01A H -0.085013 -0.016299 0.441555 0.218 Uiso 1 1 calc R U . . .
H01B H -0.022170 0.049393 0.526466 0.218 Uiso 1 1 calc R U . . .
H01C H -0.037627 0.074097 0.450794 0.218 Uiso 1 1 calc R U . . .
C6 C -0.1882(14) 0.0619(13) 0.2212(13) 0.287(10) Uiso 1 1 d . . . . .
C11 C -0.0732(13) 0.0980(12) 0.2479(12) 0.265(9) Uiso 1 1 d . . . . .
C01O C 0.4162(8) 0.3945(8) 0.9908(8) 0.175(5) Uiso 1 1 d . . . . .
H01G H 0.386273 0.387811 1.021131 0.263 Uiso 1 1 calc R U . . .
H01H H 0.401903 0.426585 0.959683 0.263 Uiso 1 1 calc R U . . .
H01I H 0.475927 0.420950 1.026187 0.263 Uiso 1 1 calc R U . . .
C7 C 0.5167(14) 0.3467(13) 0.9355(12) 0.265(9) Uiso 1 1 d . . . . .
N1_1 N -0.1584(6) 0.0364(6) 0.5232(7) 0.150(3) Uani 1 1 d D . . . .
N2_1 N -0.1760(9) 0.0735(6) 0.4330(8) 0.190(5) Uani 1 1 d D . . . .
C1_1 C -0.1237(12) 0.0505(8) 0.4762(10) 0.194(7) Uani 1 1 d D . . . .
C2_1 C -0.2288(7) 0.0489(8) 0.5086(7) 0.149(5) Uani 1 1 d D . . . .
H2_1 H -0.261638 0.039416 0.534358 0.179 Uiso 1 1 calc R U . . .
C3_1 C -0.2383(8) 0.0769(8) 0.4513(8) 0.152(5) Uani 1 1 d D . . . .
H3_1 H -0.277555 0.094967 0.427745 0.183 Uiso 1 1 calc R U . . .
N1_2 N 0.3239(7) 0.2573(6) 0.9019(6) 0.134(3) Uani 1 1 d D . . . .
H1_2 H 0.279374 0.253391 0.905399 0.160 Uiso 0.108(12) 1 calc R U P B 2
N2_2 N 0.4405(7) 0.3003(7) 0.9212(6) 0.146(3) Uani 1 1 d D U . . .
C1_2 C 0.3929(9) 0.3171(8) 0.9390(7) 0.148(5) Uani 1 1 d D . . . .
C2_2 C 0.3269(8) 0.1980(7) 0.8543(7) 0.140(4) Uani 1 1 d D . . . .
H2_2 H 0.282550 0.147253 0.820456 0.168 Uiso 1 1 calc R U . . .
C3_2 C 0.4003(8) 0.2249(7) 0.8650(7) 0.136(4) Uani 1 1 d D . . . .
H3_2 H 0.423080 0.199774 0.840631 0.163 Uiso 1 1 calc R U . . .
N1_4 N -0.1670(7) 0.3431(6) 0.5089(7) 0.124(3) Uani 1 1 d D . . . .
N2_4 N -0.0879(8) 0.3839(8) 0.6278(8) 0.163(5) Uani 1 1 d D . . . .
C1_4 C -0.0997(9) 0.4001(9) 0.5647(9) 0.146(5) Uani 1 1 d D . . . .
C2_4 C -0.2039(7) 0.2858(6) 0.5373(7) 0.128(4) Uani 1 1 d D . . . .
H2_4 H -0.255171 0.239119 0.507805 0.154 Uiso 1 1 calc R U . . .
C3_4 C -0.1547(9) 0.3093(9) 0.6106(8) 0.156(5) Uani 1 1 d D . . . .
H3_4 H -0.161022 0.283053 0.645892 0.187 Uiso 1 1 calc R U . . .
C6_5 C 0.5046(10) 0.6290(9) 0.5467(9) 0.105(5) Uiso 0.602(7) 1 d . . P A 1
H6A_5 H 0.474164 0.580981 0.555095 0.126 Uiso 0.602(7) 1 calc R U P A 1
H6B_5 H 0.541156 0.618293 0.527683 0.126 Uiso 0.602(7) 1 calc R U P A 1
C7_5 C 0.5534(10) 0.6894(10) 0.6171(10) 0.113(5) Uiso 0.602(7) 1 d . . P A 1
H7A_5 H 0.517711 0.701054 0.636812 0.136 Uiso 0.602(7) 1 calc R U P A 1
H7B_5 H 0.585910 0.737402 0.610038 0.136 Uiso 0.602(7) 1 calc R U P A 1
C8_5 C 0.6094(10) 0.6705(10) 0.6739(9) 0.111(5) Uiso 0.602(7) 1 d . . P A 1
H8A_5 H 0.575987 0.621270 0.678701 0.134 Uiso 0.602(7) 1 calc R U P A 1
H8B_5 H 0.644691 0.659292 0.653397 0.134 Uiso 0.602(7) 1 calc R U P A 1
C9_5 C 0.6609(11) 0.7274(10) 0.7482(10) 0.121(6) Uiso 0.602(7) 1 d . . P A 1
H9A_5 H 0.627072 0.736648 0.771898 0.145 Uiso 0.602(7) 1 calc R U P A 1
H9B_5 H 0.694032 0.777832 0.745038 0.145 Uiso 0.602(7) 1 calc R U P A 1
C10_5 C 0.7189(13) 0.6986(12) 0.7990(12) 0.151(8) Uiso 0.602(7) 1 d . . P A 1
C6_6 C 0.0133(6) 0.1983(6) 0.8067(5) 0.120(3) Uani 1 1 d D . . . .
H6A_6 H 0.036132 0.160918 0.799386 0.144 Uiso 1 1 calc R U . . .
H6B_6 H 0.060472 0.250651 0.842280 0.144 Uiso 1 1 calc R U . . .
C7_6 C -0.0401(7) 0.1710(9) 0.8433(8) 0.193(7) Uani 1 1 d D . . . .
H7A_6 H -0.090747 0.122105 0.804966 0.232 Uiso 1 1 calc R U . . .
H7B_6 H -0.057420 0.211721 0.856187 0.232 Uiso 1 1 calc R U . . .
C8_6 C 0.0026(10) 0.1543(11) 0.9191(9) 0.238(8) Uani 1 1 d D . . . .
H8A_6 H 0.020667 0.114412 0.905956 0.285 Uiso 1 1 calc R U . . .
H8B_6 H 0.052969 0.203555 0.957167 0.285 Uiso 1 1 calc R U . . .
C9_6 C -0.0484(11) 0.1258(13) 0.9583(9) 0.267(10) Uani 1 1 d D . . . .
H9A_6 H -0.094800 0.072411 0.924857 0.321 Uiso 1 1 calc R U . . .
H9B_6 H -0.071676 0.162059 0.968183 0.321 Uiso 1 1 calc R U . . .
C10_6 C 0.0090(13) 0.1236(16) 1.0354(12) 0.318(13) Uani 1 1 d D . . . .
C6_7 C 0.2502(9) 0.2586(9) 0.9114(8) 0.164(6) Uani 0.892(12) 1 d D . P B 1
H6A_7 H 0.258768 0.313798 0.926352 0.197 Uiso 0.892(12) 1 calc R U P B 1
H6B_7 H 0.199220 0.227974 0.860599 0.197 Uiso 0.892(12) 1 calc R U P B 1
C7_7 C 0.2380(10) 0.2246(10) 0.9719(9) 0.181(7) Uani 0.892(12) 1 d D . P B 1
H7A_7 H 0.286019 0.259081 1.023813 0.218 Uiso 0.892(12) 1 calc R U P B 1
H7B_7 H 0.187906 0.224450 0.973059 0.218 Uiso 0.892(12) 1 calc R U P B 1
C8_7 C 0.2292(11) 0.1440(9) 0.9568(9) 0.225(10) Uani 0.892(12) 1 d D . P B 1
H8A_7 H 0.283091 0.146608 0.964535 0.269 Uiso 0.892(12) 1 calc R U P B 1
H8B_7 H 0.188700 0.112987 0.901160 0.269 Uiso 0.892(12) 1 calc R U P B 1
C9_7 C 0.2015(16) 0.0977(14) 1.0059(15) 0.324(14) Uiso 0.892(12) 1 d D . P B 1
H9A_7 H 0.209722 0.136075 1.051898 0.389 Uiso 0.892(12) 1 calc R U P B 1
H9B_7 H 0.141246 0.062168 0.974433 0.389 Uiso 0.892(12) 1 calc R U P B 1
C10_7 C 0.2446(18) 0.0477(17) 1.0348(17) 0.355(16) Uiso 0.892(12) 1 d D . P B 1
C6_8 C -0.1245(9) 0.0040(7) 0.5852(8) 0.159(5) Uani 1 1 d D . . . .
H6A_8 H -0.130325 -0.048087 0.559765 0.191 Uiso 1 1 calc R U . . .
H6B_8 H -0.064614 0.039747 0.618905 0.191 Uiso 1 1 calc R U . . .
C7_8 C -0.1657(11) -0.0057(9) 0.6357(9) 0.246(9) Uani 1 1 d D . . . .
H7A_8 H -0.225401 -0.042725 0.602917 0.296 Uiso 1 1 calc R U . . .
H7B_8 H -0.160630 0.045984 0.661322 0.296 Uiso 1 1 calc R U . . .
C8_8 C -0.1267(9) -0.0370(9) 0.6972(8) 0.218(8) Uani 1 1 d D . . . .
H8A_8 H -0.124926 -0.084550 0.671480 0.262 Uiso 1 1 calc R U . . .
H8B_8 H -0.068885 0.003423 0.733463 0.262 Uiso 1 1 calc R U . . .
C9_8 C -0.1717(11) -0.0579(10) 0.7433(9) 0.244(9) Uani 1 1 d D . . . .
H9A_8 H -0.227781 -0.102057 0.707981 0.292 Uiso 1 1 calc R U . . .
H9B_8 H -0.178320 -0.011913 0.764983 0.292 Uiso 1 1 calc R U . . .
C10_8 C -0.1272(10) -0.0817(10) 0.8097(9) 0.263(10) Uani 1 1 d D . . . .
H10A_8 H -0.121804 -0.051340 0.858146 0.395 Uiso 1 1 calc R U . . .
H10B_8 H -0.072098 -0.070738 0.815762 0.395 Uiso 1 1 calc R U . . .
H10C_8 H -0.159183 -0.138217 0.798074 0.395 Uiso 1 1 calc R U . . .
C6_9 C -0.1494(11) 0.1015(11) 0.3676(11) 0.239(8) Uiso 1 1 d D . . . .
H6A_9 H -0.170889 0.138942 0.352263 0.287 Uiso 1 1 calc R U . . .
H6B_9 H -0.088296 0.129195 0.391261 0.287 Uiso 1 1 calc R U . . .
C7_9 C -0.1844(12) 0.0296(12) 0.2946(12) 0.252(8) Uiso 1 1 d D . . . .
C6_10 C -0.2259(17) 0.3074(18) 0.1781(14) 0.394(15) Uiso 1 1 d D . . . .
C7_10 C -0.1795(13) 0.3383(12) 0.2669(12) 0.288(8) Uani 1 1 d D U . . .
H7A_10 H -0.124060 0.340177 0.286893 0.346 Uiso 1 1 calc R U . . .
H7B_10 H -0.173597 0.391428 0.288970 0.346 Uiso 1 1 calc R U . . .
C8_10 C -0.2361(9) 0.2771(10) 0.2839(8) 0.212(6) Uani 1 1 d D U . . .
H8A_10 H -0.250437 0.223611 0.252270 0.254 Uiso 1 1 calc R U . . .
H8B_10 H -0.287958 0.281858 0.270627 0.254 Uiso 1 1 calc R U . . .
C9_10 C -0.1913(9) 0.2901(9) 0.3712(8) 0.183(5) Uani 1 1 d D U . . .
H9A_10 H -0.202224 0.237666 0.376391 0.219 Uiso 1 1 calc R U . . .
H9B_10 H -0.131078 0.319621 0.390036 0.219 Uiso 1 1 calc R U . . .
C10_10 C -0.2115(8) 0.3311(7) 0.4228(8) 0.144(4) Uani 1 1 d D . . . .
H10A_10 H -0.271743 0.301849 0.403946 0.173 Uiso 1 1 calc R U . . .
H10B_10 H -0.200212 0.383795 0.417988 0.173 Uiso 1 1 calc R U . . .
C4_11 C -0.0299(13) 0.4289(13) 0.7719(12) 0.269(9) Uiso 1 1 d D . . . .
C5_11 C -0.0154(13) 0.4354(12) 0.6999(13) 0.237(8) Uiso 1 1 d D . . . .

loop_
_atom_site_aniso_label
_atom_site_aniso_U_11
_atom_site_aniso_U_22
_atom_site_aniso_U_33
_atom_site_aniso_U_23
_atom_site_aniso_U_13
_atom_site_aniso_U_12
Sn1 0.0864(4) 0.0864(4) 0.1266(6) 0.0251(4) 0.0644(4) 0.0306(3)
Sn2 0.0885(4) 0.0835(4) 0.1011(5) 0.0245(3) 0.0611(4) 0.0274(3)
Sn3 0.1083(5) 0.1011(5) 0.1006(5) 0.0364(4) 0.0616(4) 0.0359(4)
Sn4 0.0762(4) 0.0824(4) 0.0900(4) 0.0258(3) 0.0474(3) 0.0263(3)
Sn5 0.0781(4) 0.0838(4) 0.0922(4) 0.0238(3) 0.0509(3) 0.0243(3)
Sn6 0.0747(4) 0.0777(3) 0.0944(4) 0.0255(3) 0.0494(3) 0.0257(3)
Sn7 0.0724(4) 0.0812(4) 0.1055(5) 0.0230(3) 0.0504(4) 0.0230(3)
Sn8 0.0860(4) 0.0797(4) 0.1012(5) 0.0289(3) 0.0557(4) 0.0263(3)
Sn9 0.0752(4) 0.0780(3) 0.0898(4) 0.0196(3) 0.0471(3) 0.0232(3)
Sn10 0.0819(4) 0.0835(4) 0.1069(5) 0.0196(3) 0.0501(4) 0.0212(3)
S1 0.1055(18) 0.0928(15) 0.126(2) 0.0260(14) 0.0803(17) 0.0327(13)
S2 0.123(2) 0.1034(17) 0.1058(19) 0.0301(14) 0.0764(17) 0.0361(15)
S3 0.0944(17) 0.1001(16) 0.0981(17) 0.0319(14) 0.0486(15) 0.0339(13)
S4 0.0744(14) 0.0921(15) 0.0996(17) 0.0244(13) 0.0484(13) 0.0278(11)
S5 0.0815(14) 0.0845(14) 0.0992(16) 0.0292(12) 0.0549(13) 0.0224(11)
S6 0.0849(15) 0.0810(14) 0.1131(18) 0.0254(13) 0.0543(14) 0.0292(12)
S7 0.0800(14) 0.0801(13) 0.0926(15) 0.0219(11) 0.0520(13) 0.0250(11)
S8 0.0887(15) 0.0841(14) 0.1140(18) 0.0286(13) 0.0670(15) 0.0260(11)
S9 0.0813(14) 0.0835(13) 0.0997(16) 0.0266(12) 0.0518(13) 0.0308(11)
S10 0.0752(14) 0.0872(14) 0.0901(16) 0.0254(12) 0.0419(13) 0.0264(11)
S11 0.0837(15) 0.0941(15) 0.0981(17) 0.0195(13) 0.0544(14) 0.0240(12)
S12 0.0778(15) 0.0968(16) 0.143(2) 0.0245(16) 0.0571(16) 0.0318(13)
S13 0.1104(19) 0.1003(17) 0.1142(19) 0.0463(15) 0.0695(17) 0.0397(14)
S14 0.0968(17) 0.0802(14) 0.121(2) 0.0336(14) 0.0618(16) 0.0270(12)
S15 0.0885(16) 0.0891(15) 0.0999(17) 0.0135(13) 0.0493(14) 0.0219(12)
S16 0.0769(15) 0.0935(16) 0.118(2) 0.0189(14) 0.0503(15) 0.0204(12)
S17 0.1018(19) 0.0896(17) 0.138(2) 0.0173(16) 0.0571(18) 0.0160(14)
S18 0.167(3) 0.150(3) 0.111(2) 0.060(2) 0.068(2) 0.057(2)
S19 0.122(2) 0.109(2) 0.205(3) 0.034(2) 0.103(2) 0.0514(18)
S20 0.0895(16) 0.1061(17) 0.1095(19) 0.0351(14) 0.0631(15) 0.0292(13)
O00V 0.062(3) 0.073(3) 0.084(4) 0.018(3) 0.039(3) 0.018(2)
O00W 0.078(4) 0.080(3) 0.101(4) 0.024(3) 0.056(3) 0.026(3)
O00X 0.068(3) 0.084(3) 0.089(4) 0.025(3) 0.041(3) 0.027(3)
O00Y 0.084(4) 0.076(3) 0.093(4) 0.032(3) 0.053(3) 0.027(3)
C01M 0.131(11) 0.100(9) 0.44(3) 0.103(14) 0.147(14) 0.044(8)
C2A 0.11(2) 0.088(18) 0.13(2) 0.036(17) 0.082(19) 0.062(17)
C3A 0.12(2) 0.027(9) 0.17(3) 0.006(14) 0.09(2) 0.016(11)
C01B 0.115(9) 0.098(8) 0.185(12) -0.002(7) 0.078(9) 0.026(7)
N1_1 0.108(8) 0.107(7) 0.162(10) -0.011(6) 0.036(7) 0.032(6)
N2_1 0.196(14) 0.099(8) 0.204(11) -0.026(7) 0.116(11) 0.009(8)
C1_1 0.167(15) 0.100(11) 0.264(19) -0.022(11) 0.121(14) 0.028(10)
C2_1 0.115(9) 0.142(12) 0.135(11) -0.004(8) 0.039(9) 0.048(8)
C3_1 0.179(13) 0.127(10) 0.166(13) 0.028(9) 0.087(11) 0.090(10)
N1_2 0.146(8) 0.131(8) 0.103(7) 0.028(6) 0.053(7) 0.055(6)
N2_2 0.146(6) 0.148(6) 0.126(6) 0.056(5) 0.062(5) 0.047(5)
C1_2 0.191(12) 0.103(8) 0.131(11) 0.023(7) 0.079(10) 0.054(7)
C2_2 0.148(10) 0.115(8) 0.129(10) 0.012(6) 0.073(9) 0.036(7)
C3_2 0.169(11) 0.118(8) 0.153(10) 0.055(7) 0.084(10) 0.086(8)
N1_4 0.139(8) 0.115(7) 0.146(8) 0.057(6) 0.079(7) 0.067(6)
N2_4 0.114(8) 0.185(11) 0.157(9) 0.002(9) 0.045(8) 0.083(7)
C1_4 0.108(9) 0.123(9) 0.195(13) 0.024(9) 0.075(10) 0.052(7)
C2_4 0.134(10) 0.116(8) 0.150(9) 0.047(7) 0.084(8) 0.055(7)
C3_4 0.153(12) 0.216(14) 0.138(9) 0.054(10) 0.092(10) 0.103(10)
C6_6 0.119(8) 0.143(9) 0.099(8) 0.043(7) 0.067(7) 0.046(7)
C7_6 0.134(11) 0.239(16) 0.170(13) 0.099(12) 0.083(10) 0.023(10)
C8_6 0.29(2) 0.28(2) 0.201(16) 0.147(16) 0.165(15) 0.110(18)
C9_6 0.29(2) 0.38(3) 0.194(17) 0.155(19) 0.167(16) 0.12(2)
C10_6 0.33(3) 0.46(4) 0.25(2) 0.26(3) 0.15(2) 0.19(3)
C6_7 0.166(14) 0.239(17) 0.106(10) 0.035(10) 0.069(10) 0.117(14)
C7_7 0.147(14) 0.258(18) 0.132(13) 0.044(13) 0.082(12) 0.080(14)
C8_7 0.226(19) 0.162(13) 0.164(15) 0.011(12) 0.122(14) -0.048(12)
C6_8 0.167(13) 0.094(8) 0.163(12) 0.024(8) 0.063(10) 0.031(8)
C7_8 0.33(2) 0.144(13) 0.150(14) 0.046(10) 0.124(14) -0.015(13)
C8_8 0.224(17) 0.157(13) 0.167(14) 0.036(10) 0.094(13) -0.015(11)
C9_8 0.30(2) 0.195(16) 0.169(15) 0.091(13) 0.113(15) 0.036(15)
C10_8 0.25(2) 0.199(17) 0.173(16) 0.070(13) 0.042(14) -0.010(14)
C7_10 0.288(8) 0.288(8) 0.288(8) 0.101(3) 0.137(4) 0.131(4)
C8_10 0.190(9) 0.239(10) 0.203(8) 0.064(7) 0.092(7) 0.104(7)
C9_10 0.181(9) 0.193(9) 0.191(8) 0.054(6) 0.093(7) 0.102(7)
C10_10 0.153(11) 0.142(10) 0.198(12) 0.099(10) 0.102(11) 0.091(9)

loop_
_atom_type_symbol
_atom_type_description
_atom_type_scat_dispersion_real
_atom_type_scat_dispersion_imag
_atom_type_scat_source
C C 0.0181 0.0091 'International Tables Vol C Tables 4.2.6.8 and 6.1.1.4'
H H 0.0000 0.0000 'International Tables Vol C Tables 4.2.6.8 and 6.1.1.4'
N N 0.0311 0.0180 'International Tables Vol C Tables 4.2.6.8 and 6.1.1.4'
O O 0.0492 0.0322 'International Tables Vol C Tables 4.2.6.8 and 6.1.1.4'
S S 0.3331 0.5567 'International Tables Vol C Tables 4.2.6.8 and 6.1.1.4'
Sn Sn 0.0259 5.4591 'International Tables Vol C Tables 4.2.6.8 and 6.1.1.4'

loop_
_geom_angle_atom_site_label_1
_geom_angle_atom_site_label_2
_geom_angle_atom_site_label_3
_geom_angle
_geom_angle_site_symmetry_1
_geom_angle_site_symmetry_3
_geom_angle_publ_flag
S1 Sn1 S6 117.24(9) . . ?
S1 Sn1 S12 116.84(9) . . ?
S1 Sn1 S19 97.36(10) . . ?
S1 Sn1 O00W 79.26(13) . . ?
S6 Sn1 S19 101.61(9) . . ?
S6 Sn1 O00W 79.35(12) . . ?
S12 Sn1 S6 116.09(9) . . ?
S12 Sn1 S19 102.69(10) . . ?
S12 Sn1 O00W 79.73(13) . . ?
S19 Sn1 O00W 176.52(15) . . ?
S1 Sn2 S7 102.14(7) . . ?
S1 Sn2 S8 100.09(8) . . ?
S2 Sn2 S1 95.54(9) . . ?
S2 Sn2 S7 100.99(8) . . ?
S2 Sn2 S8 101.59(8) . . ?
S7 Sn2 S8 146.40(7) . . ?
O00W Sn2 S1 85.72(15) . . ?
O00W Sn2 S2 178.69(15) . . ?
O00W Sn2 S7 78.37(14) . . ?
O00W Sn2 S8 78.52(14) . . ?
O00W Sn2 O00Y 92.1(2) . . ?
O00Y Sn2 S1 177.53(16) . . ?
O00Y Sn2 S2 86.67(15) . . ?
O00Y Sn2 S7 78.47(14) . . ?
O00Y Sn2 S8 78.35(15) . . ?
S2 Sn3 S3 116.01(9) . . ?
S2 Sn3 S18 102.60(11) . . ?
S2 Sn3 O00Y 79.49(13) . . ?
S3 Sn3 S18 101.76(11) . . ?
S3 Sn3 O00Y 79.62(13) . . ?
S13 Sn3 S2 117.75(9) . . ?
S13 Sn3 S3 116.90(9) . . ?
S13 Sn3 S18 96.50(11) . . ?
S13 Sn3 O00Y 80.04(13) . . ?
S18 Sn3 O00Y 176.51(15) . . ?
S3 Sn4 S4 95.35(8) . . ?
S3 Sn4 S7 101.14(8) . . ?
S3 Sn4 S9 101.62(8) . . ?
S4 Sn4 S7 101.81(7) . . ?
S4 Sn4 S9 100.18(7) . . ?
S9 Sn4 S7 146.51(7) . . ?
O00V Sn4 S3 179.08(13) . . ?
O00V Sn4 S4 85.52(13) . . ?
O00V Sn4 S7 78.37(14) . . ?
O00V Sn4 S9 78.50(14) . . ?
O00Y Sn4 S3 86.62(16) . . ?
O00Y Sn4 S4 177.96(16) . . ?
O00Y Sn4 S7 78.27(14) . . ?
O00Y Sn4 S9 78.89(14) . . ?
O00Y Sn4 O00V 92.51(19) . . ?
S4 Sn5 S5 117.81(8) . . ?
S4 Sn5 S11 118.60(9) . . ?
S4 Sn5 S20 96.18(8) . . ?
S4 Sn5 O00V 80.34(13) . . ?
S5 Sn5 S20 102.53(8) . . ?
S5 Sn5 O00V 80.31(13) . . ?
S11 Sn5 S5 115.24(9) . . ?
S11 Sn5 S20 100.49(8) . . ?
S11 Sn5 O00V 80.23(12) . . ?
O00V Sn5 S20 176.31(14) . . ?
S5 Sn6 S7 100.65(7) . . ?
S5 Sn6 S10 101.72(7) . . ?
S6 Sn6 S5 95.79(8) . . ?
S6 Sn6 S7 101.03(8) . . ?
S6 Sn6 S10 101.45(8) . . ?
S10 Sn6 S7 146.28(7) . . ?
O00V Sn6 S5 85.23(13) . . ?
O00V Sn6 S6 178.96(13) . . ?
O00V Sn6 S7 78.56(14) . . ?
O00V Sn6 S10 78.52(14) . . ?
O00W Sn6 S5 178.25(16) . . ?
O00W Sn6 S6 85.82(15) . . ?
O00W Sn6 S7 78.34(16) . . ?
O00W Sn6 S10 78.59(15) . . ?
O00W Sn6 O00V 93.16(19) . . ?
S10 Sn7 S8 146.19(7) . . ?
S12 Sn7 S8 101.88(8) . . ?
S12 Sn7 S10 100.75(8) . . ?
S12 Sn7 S16 95.12(9) . . ?
S16 Sn7 S8 101.24(8) . . ?
S16 Sn7 S10 101.40(8) . . ?
O00W Sn7 S8 78.40(15) . . ?
O00W Sn7 S10 78.40(14) . . ?
O00W Sn7 S12 86.17(15) . . ?
O00W Sn7 S16 178.71(15) . . ?
O00X Sn7 S8 78.49(14) . . ?
O00X Sn7 S10 78.20(14) . . ?
O00X Sn7 S12 178.27(14) . . ?
O00X Sn7 S16 86.45(15) . . ?
O00X Sn7 O00W 92.3(2) . . ?
S8 Sn8 S9 146.45(7) . . ?
S13 Sn8 S8 101.02(8) . . ?
S13 Sn8 S9 101.21(8) . . ?
S14 Sn8 S8 101.80(8) . . ?
S14 Sn8 S9 100.62(7) . . ?
S14 Sn8 S13 95.73(9) . . ?
O00X Sn8 S8 78.37(14) . . ?
O00X Sn8 S9 78.58(14) . . ?
O00X Sn8 S13 178.09(15) . . ?
O00X Sn8 S14 86.17(15) . . ?
O00X Sn8 O00Y 91.6(2) . . ?
O00Y Sn8 S8 78.17(14) . . ?
O00Y Sn8 S9 78.47(14) . . ?
O00Y Sn8 S13 86.47(15) . . ?
O00Y Sn8 S14 177.75(15) . . ?
S10 Sn9 S9 146.04(7) . . ?
S11 Sn9 S9 102.61(8) . . ?
S11 Sn9 S10 99.93(8) . . ?
S15 Sn9 S9 101.48(8) . . ?
S15 Sn9 S10 101.30(8) . . ?
S15 Sn9 S11 95.47(8) . . ?
O00V Sn9 S9 78.35(15) . . ?
O00V Sn9 S10 78.49(14) . . ?
O00V Sn9 S11 85.43(13) . . ?
O00V Sn9 S15 179.10(13) . . ?
O00X Sn9 S9 78.60(15) . . ?
O00X Sn9 S10 78.07(15) . . ?
O00X Sn9 S11 177.54(15) . . ?
O00X Sn9 S15 86.35(15) . . ?
O00X Sn9 O00V 92.75(18) . . ?
S14 Sn10 S15 115.89(9) . . ?
S14 Sn10 S17 102.05(9) . . ?
S14 Sn10 O00X 79.62(13) . . ?
S15 Sn10 S17 100.66(9) . . ?
S15 Sn10 O00X 79.50(12) . . ?
S16 Sn10 S14 117.75(9) . . ?
S16 Sn10 S15 116.90(9) . . ?
S16 Sn10 S17 98.35(9) . . ?
S16 Sn10 O00X 79.83(13) . . ?
S17 Sn10 O00X 177.99(14) . . ?
Sn1 S1 Sn2 93.74(8) . . ?
Sn3 S2 Sn2 93.39(8) . . ?
Sn3 S3 Sn4 93.28(9) . . ?
Sn5 S4 Sn4 92.70(8) . . ?
Sn5 S5 Sn6 92.48(7) . . ?
Sn1 S6 Sn6 93.59(8) . . ?
Sn2 S7 Sn4 85.86(6) . . ?
Sn6 S7 Sn2 86.07(7) . . ?
Sn6 S7 Sn4 86.34(7) . . ?
Sn7 S8 Sn2 86.06(7) . . ?
Sn7 S8 Sn8 86.09(6) . . ?
Sn8 S8 Sn2 86.13(7) . . ?
Sn4 S9 Sn8 85.96(6) . . ?
Sn4 S9 Sn9 86.33(7) . . ?
Sn9 S9 Sn8 85.91(7) . . ?
Sn6 S10 Sn7 86.61(7) . . ?
Sn6 S10 Sn9 86.71(7) . . ?
Sn7 S10 Sn9 86.65(7) . . ?
Sn5 S11 Sn9 92.67(8) . . ?
Sn1 S12 Sn7 93.57(9) . . ?
Sn3 S13 Sn8 93.26(9) . . ?
Sn10 S14 Sn8 93.41(8) . . ?
Sn10 S15 Sn9 93.41(8) . . ?
Sn10 S16 Sn7 93.23(8) . . ?
C1 S17 Sn10 99.3(5) . . ?
C5 S18 Sn3 102.0(5) . . ?
C3 S19 Sn1 102.7(6) . . ?
C6_6 S20 Sn5 101.1(3) . . ?
Sn4 O00V Sn5 101.43(18) . . ?
Sn4 O00V Sn6 116.1(2) . . ?
Sn6 O00V Sn5 101.99(19) . . ?
Sn9 O00V Sn4 116.2(2) . . ?
Sn9 O00V Sn5 101.60(18) . . ?
Sn9 O00V Sn6 115.8(2) . . ?
Sn2 O00W Sn1 101.27(19) . . ?
Sn2 O00W Sn6 116.8(2) . . ?
Sn2 O00W Sn7 116.6(2) . . ?
Sn6 O00W Sn1 101.2(2) . . ?
Sn6 O00W Sn7 116.0(2) . . ?
Sn7 O00W Sn1 100.5(2) . . ?
Sn7 O00X Sn8 116.7(2) . . ?
Sn7 O00X Sn9 116.7(2) . . ?
Sn7 O00X Sn10 100.50(19) . . ?
Sn8 O00X Sn9 116.6(2) . . ?
Sn8 O00X Sn10 100.79(19) . . ?
Sn9 O00X Sn10 100.74(19) . . ?
Sn2 O00Y Sn3 100.45(19) . . ?
Sn2 O00Y Sn4 117.1(2) . . ?
Sn2 O00Y Sn8 117.0(2) . . ?
Sn4 O00Y Sn3 100.5(2) . . ?
Sn4 O00Y Sn8 116.4(2) . . ?
Sn8 O00Y Sn3 100.23(19) . . ?
C2 C1 S17 106.4(14) . . ?
H01D C01M H01E 109.5 . . ?
H01D C01M H01F 109.5 . . ?
H01E C01M H01F 109.5 . . ?
C1_4 C01M H01D 109.5 . . ?
C1_4 C01M H01E 109.5 . . ?
C1_4 C01M H01F 109.5 . . ?
C4 C3 S19 95.3(17) . . ?
C1A N1A C2A 111.9(17) . . ?
C1A N1A C6_5 123.6(15) . . ?
C2A N1A C6_5 124.4(18) . . ?
C1A N2A C3A 116(3) . . ?
C1A N2A C47 113(2) . . ?
C3A N2A C47 130(2) . . ?
N1A C1A C01J 123.0(17) . . ?
N2A C1A N1A 98.7(19) . . ?
N2A C1A C01J 138(2) . . ?
C3A C2A N1A 101(2) . . ?
C2A C3A N2A 112(3) . . ?
H01A C01B H01B 109.5 . . ?
H01A C01B H01C 109.5 . . ?
H01B C01B H01C 109.5 . . ?
C1_1 C01B H01A 109.5 . . ?
C1_1 C01B H01B 109.5 . . ?
C1_1 C01B H01C 109.5 . . ?
C7_9 C6 C11 97.1(14) . . ?
H01G C01O H01H 109.5 . . ?
H01G C01O H01I 109.5 . . ?
H01H C01O H01I 109.5 . . ?
C1_2 C01O H01G 109.5 . . ?
C1_2 C01O H01H 109.5 . . ?
C1_2 C01O H01I 109.5 . . ?
C1_1 N1_1 C2_1 117.7(14) . . ?
C1_1 N1_1 C6_8 119.8(14) . . ?
C2_1 N1_1 C6_8 122.5(13) . . ?
C1_1 N2_1 C3_1 119.0(14) . . ?
C1_1 N2_1 C6_9 110.2(15) . . ?
C3_1 N2_1 C6_9 130.6(16) . . ?
C01B C1_1 N1_1 129.9(18) . . ?
C01B C1_1 N2_1 134.2(18) . . ?
N2_1 C1_1 N1_1 95.7(16) . . ?
N1_1 C2_1 H2_1 128.0 . . ?
C3_1 C2_1 N1_1 104.0(11) . . ?
C3_1 C2_1 H2_1 128.0 . . ?
N2_1 C3_1 H3_1 128.3 . . ?
C2_1 C3_1 N2_1 103.5(10) . . ?
C2_1 C3_1 H3_1 128.3 . . ?
C1_2 N1_2 H1_2 124.5 . . ?
C1_2 N1_2 C2_2 111.0(11) . . ?
C1_2 N1_2 C6_7 119.6(13) . . ?
C2_2 N1_2 H1_2 124.5 . . ?
C2_2 N1_2 C6_7 129.4(11) . . ?
C7 N2_2 C3_2 116.5(16) . . ?
C1_2 N2_2 C7 129.8(18) . . ?
C1_2 N2_2 C3_2 112.3(12) . . ?
N1_2 C1_2 C01O 129.5(14) . . ?
N2_2 C1_2 C01O 124.1(14) . . ?
N2_2 C1_2 N1_2 106.4(14) . . ?
N1_2 C2_2 H2_2 126.8 . . ?
C3_2 C2_2 N1_2 106.3(10) . . ?
C3_2 C2_2 H2_2 126.8 . . ?
N2_2 C3_2 H3_2 128.0 . . ?
C2_2 C3_2 N2_2 103.9(10) . . ?
C2_2 C3_2 H3_2 128.0 . . ?
C1_4 N1_4 C2_4 110.4(12) . . ?
C1_4 N1_4 C10_10 130.6(13) . . ?
C2_4 N1_4 C10_10 119.0(11) . . ?
C1_4 N2_4 C3_4 109.8(13) . . ?
C1_4 N2_4 C5_11 120.7(18) . . ?
C5_11 N2_4 C3_4 129.4(17) . . ?
N1_4 C1_4 C01M 124.9(16) . . ?
N1_4 C1_4 N2_4 107.7(16) . . ?
N2_4 C1_4 C01M 127.5(17) . . ?
N1_4 C2_4 H2_4 126.6 . . ?
C3_4 C2_4 N1_4 106.7(10) . . ?
C3_4 C2_4 H2_4 126.6 . . ?
N2_4 C3_4 H3_4 127.3 . . ?
C2_4 C3_4 N2_4 105.4(11) . . ?
C2_4 C3_4 H3_4 127.3 . . ?
N1A C6_5 H6A_5 108.1 . . ?
N1A C6_5 H6B_5 108.1 . . ?
H6A_5 C6_5 H6B_5 107.3 . . ?
C7_5 C6_5 N1A 116.7(14) . . ?
C7_5 C6_5 H6A_5 108.1 . . ?
C7_5 C6_5 H6B_5 108.1 . . ?
C6_5 C7_5 H7A_5 109.2 . . ?
C6_5 C7_5 H7B_5 109.2 . . ?
C6_5 C7_5 C8_5 112.2(15) . . ?
H7A_5 C7_5 H7B_5 107.9 . . ?
C8_5 C7_5 H7A_5 109.2 . . ?
C8_5 C7_5 H7B_5 109.2 . . ?
C7_5 C8_5 H8A_5 108.1 . . ?
C7_5 C8_5 H8B_5 108.1 . . ?
H8A_5 C8_5 H8B_5 107.3 . . ?
C9_5 C8_5 C7_5 116.9(15) . . ?
C9_5 C8_5 H8A_5 108.1 . . ?
C9_5 C8_5 H8B_5 108.1 . . ?
C8_5 C9_5 H9A_5 109.8 . . ?
C8_5 C9_5 H9B_5 109.8 . . ?
C8_5 C9_5 C10_5 109.3(16) . . ?
H9A_5 C9_5 H9B_5 108.3 . . ?
C10_5 C9_5 H9A_5 109.8 . . ?
C10_5 C9_5 H9B_5 109.8 . . ?
S20 C6_6 H6A_6 109.0 . . ?
S20 C6_6 H6B_6 109.0 . . ?
H6A_6 C6_6 H6B_6 107.8 . . ?
C7_6 C6_6 S20 112.9(8) . . ?
C7_6 C6_6 H6A_6 109.0 . . ?
C7_6 C6_6 H6B_6 109.0 . . ?
C6_6 C7_6 H7A_6 108.7 . . ?
C6_6 C7_6 H7B_6 108.7 . . ?
C6_6 C7_6 C8_6 114.2(10) . . ?
H7A_6 C7_6 H7B_6 107.6 . . ?
C8_6 C7_6 H7A_6 108.7 . . ?
C8_6 C7_6 H7B_6 108.7 . . ?
C7_6 C8_6 H8A_6 108.1 . . ?
C7_6 C8_6 H8B_6 108.1 . . ?
H8A_6 C8_6 H8B_6 107.3 . . ?
C9_6 C8_6 C7_6 116.7(13) . . ?
C9_6 C8_6 H8A_6 108.1 . . ?
C9_6 C8_6 H8B_6 108.1 . . ?
C8_6 C9_6 H9A_6 110.3 . . ?
C8_6 C9_6 H9B_6 110.3 . . ?
C8_6 C9_6 C10_6 107.2(14) . . ?
H9A_6 C9_6 H9B_6 108.5 . . ?
C10_6 C9_6 H9A_6 110.3 . . ?
C10_6 C9_6 H9B_6 110.3 . . ?
N1_2 C6_7 H6A_7 109.0 . . ?
N1_2 C6_7 H6B_7 109.0 . . ?
H6A_7 C6_7 H6B_7 107.8 . . ?
C7_7 C6_7 N1_2 113.1(11) . . ?
C7_7 C6_7 H6A_7 109.0 . . ?
C7_7 C6_7 H6B_7 109.0 . . ?
C6_7 C7_7 H7A_7 109.0 . . ?
C6_7 C7_7 H7B_7 109.0 . . ?
H7A_7 C7_7 H7B_7 107.8 . . ?
C8_7 C7_7 C6_7 112.9(13) . . ?
C8_7 C7_7 H7A_7 109.0 . . ?
C8_7 C7_7 H7B_7 109.0 . . ?
C7_7 C8_7 H8A_7 107.9 . . ?
C7_7 C8_7 H8B_7 107.9 . . ?
C7_7 C8_7 C9_7 117.7(16) . . ?
H8A_7 C8_7 H8B_7 107.2 . . ?
C9_7 C8_7 H8A_7 107.9 . . ?
C9_7 C8_7 H8B_7 107.9 . . ?
C8_7 C9_7 H9A_7 108.0 . . ?
C8_7 C9_7 H9B_7 108.0 . . ?
H9A_7 C9_7 H9B_7 107.2 . . ?
C10_7 C9_7 C8_7 117(2) . . ?
C10_7 C9_7 H9A_7 108.0 . . ?
C10_7 C9_7 H9B_7 108.0 . . ?
N1_1 C6_8 H6A_8 108.6 . . ?
N1_1 C6_8 H6B_8 108.6 . . ?
H6A_8 C6_8 H6B_8 107.6 . . ?
C7_8 C6_8 N1_1 114.6(13) . . ?
C7_8 C6_8 H6A_8 108.6 . . ?
C7_8 C6_8 H6B_8 108.6 . . ?
C6_8 C7_8 H7A_8 109.5 . . ?
C6_8 C7_8 H7B_8 109.5 . . ?
C6_8 C7_8 C8_8 110.9(15) . . ?
H7A_8 C7_8 H7B_8 108.0 . . ?
C8_8 C7_8 H7A_8 109.5 . . ?
C8_8 C7_8 H7B_8 109.5 . . ?
C7_8 C8_8 H8A_8 108.8 . . ?
C7_8 C8_8 H8B_8 108.8 . . ?
H8A_8 C8_8 H8B_8 107.7 . . ?
C9_8 C8_8 C7_8 113.8(14) . . ?
C9_8 C8_8 H8A_8 108.8 . . ?
C9_8 C8_8 H8B_8 108.8 . . ?
C8_8 C9_8 H9A_8 109.0 . . ?
C8_8 C9_8 H9B_8 109.0 . . ?
C8_8 C9_8 C10_8 113.1(15) . . ?
H9A_8 C9_8 H9B_8 107.8 . . ?
C10_8 C9_8 H9A_8 109.0 . . ?
C10_8 C9_8 H9B_8 109.0 . . ?
C9_8 C10_8 H10A_8 109.5 . . ?
C9_8 C10_8 H10B_8 109.5 . . ?
C9_8 C10_8 H10C_8 109.5 . . ?
H10A_8 C10_8 H10B_8 109.5 . . ?
H10A_8 C10_8 H10C_8 109.5 . . ?
H10B_8 C10_8 H10C_8 109.5 . . ?
N2_1 C6_9 H6A_9 109.4 . . ?
N2_1 C6_9 H6B_9 109.4 . . ?
H6A_9 C6_9 H6B_9 108.0 . . ?
C7_9 C6_9 N2_1 111.0(15) . . ?
C7_9 C6_9 H6A_9 109.4 . . ?
C7_9 C6_9 H6B_9 109.4 . . ?
C6_9 C7_9 C6 108.0(17) . . ?
C6_10 C7_10 H7A_10 111.6 . . ?
C6_10 C7_10 H7B_10 111.6 . . ?
H7A_10 C7_10 H7B_10 109.4 . . ?
C8_10 C7_10 C6_10 100.8(16) . . ?
C8_10 C7_10 H7A_10 111.6 . . ?
C8_10 C7_10 H7B_10 111.6 . . ?
C7_10 C8_10 H8A_10 110.1 . . ?
C7_10 C8_10 H8B_10 110.1 . . ?
C7_10 C8_10 C9_10 108.2(14) . . ?
H8A_10 C8_10 H8B_10 108.4 . . ?
C9_10 C8_10 H8A_10 110.1 . . ?
C9_10 C8_10 H8B_10 110.1 . . ?
C8_10 C9_10 H9A_10 107.7 . . ?
C8_10 C9_10 H9B_10 107.7 . . ?
H9A_10 C9_10 H9B_10 107.1 . . ?
C10_10 C9_10 C8_10 118.3(13) . . ?
C10_10 C9_10 H9A_10 107.7 . . ?
C10_10 C9_10 H9B_10 107.7 . . ?
N1_4 C10_10 H10A_10 107.9 . . ?
N1_4 C10_10 H10B_10 107.9 . . ?
C9_10 C10_10 N1_4 117.7(10) . . ?
C9_10 C10_10 H10A_10 107.9 . . ?
C9_10 C10_10 H10B_10 107.9 . . ?
H10A_10 C10_10 H10B_10 107.2 . . ?
N2_4 C5_11 C4_11 112.2(18) . . ?

loop_
_geom_bond_atom_site_label_1
_geom_bond_atom_site_label_2
_geom_bond_distance
_geom_bond_site_symmetry_2
_geom_bond_publ_flag
Sn1 S1 2.391(3) . ?
Sn1 S6 2.406(2) . ?
Sn1 S12 2.398(3) . ?
Sn1 S19 2.455(3) . ?
Sn1 O00W 2.485(5) . ?
Sn2 S1 2.467(2) . ?
Sn2 S2 2.452(3) . ?
Sn2 S7 2.619(2) . ?
Sn2 S8 2.620(2) . ?
Sn2 O00W 2.090(5) . ?
Sn2 O00Y 2.090(5) . ?
Sn3 S2 2.399(3) . ?
Sn3 S3 2.404(2) . ?
Sn3 S13 2.395(3) . ?
Sn3 S18 2.425(3) . ?
Sn3 O00Y 2.492(5) . ?
Sn4 S3 2.458(3) . ?
Sn4 S4 2.460(2) . ?
Sn4 S7 2.624(2) . ?
Sn4 S9 2.612(2) . ?
Sn4 O00V 2.108(5) . ?
Sn4 O00Y 2.095(5) . ?
Sn5 S4 2.398(3) . ?
Sn5 S5 2.413(2) . ?
Sn5 S11 2.402(2) . ?
Sn5 S20 2.448(2) . ?
Sn5 O00V 2.427(4) . ?
Sn6 S5 2.479(2) . ?
Sn6 S6 2.469(2) . ?
Sn6 S7 2.611(2) . ?
Sn6 S10 2.601(2) . ?
Sn6 O00V 2.113(5) . ?
Sn6 O00W 2.102(5) . ?
Sn7 S8 2.612(2) . ?
Sn7 S10 2.604(2) . ?
Sn7 S12 2.460(2) . ?
Sn7 S16 2.460(2) . ?
Sn7 O00W 2.108(5) . ?
Sn7 O00X 2.097(5) . ?
Sn8 S8 2.618(2) . ?
Sn8 S9 2.623(2) . ?
Sn8 S13 2.468(3) . ?
Sn8 S14 2.462(2) . ?
Sn8 O00X 2.097(5) . ?
Sn8 O00Y 2.105(5) . ?
Sn9 S9 2.619(2) . ?
Sn9 S10 2.607(2) . ?
Sn9 S11 2.463(2) . ?
Sn9 S15 2.455(2) . ?
Sn9 O00V 2.107(5) . ?
Sn9 O00X 2.102(5) . ?
Sn10 S14 2.398(3) . ?
Sn10 S15 2.409(2) . ?
Sn10 S16 2.397(3) . ?
Sn10 S17 2.445(3) . ?
Sn10 O00X 2.484(5) . ?
S17 C1 1.929(15) . ?
S18 C5 1.969(19) . ?
S19 C3 2.21(2) . ?
S20 C6_6 1.806(10) . ?
C1 C2 1.51(3) . ?
C01M H01D 0.9800 . ?
C01M H01E 0.9800 . ?
C01M H01F 0.9800 . ?
C01M C1_4 1.415(17) . ?
C3 C4 1.31(3) . ?
N1A C1A 1.35(2) . ?
N1A C2A 1.45(2) . ?
N1A C6_5 1.593(17) . ?
N2A C1A 1.23(2) . ?
N2A C3A 1.34(3) . ?
N2A C47 1.92(3) . ?
C1A C01J 1.57(2) . ?
C2A C3A 1.17(3) . ?
C01B H01A 0.9800 . ?
C01B H01B 0.9800 . ?
C01B H01C 0.9800 . ?
C01B C1_1 1.296(18) . ?
C6 C11 1.93(3) . ?
C6 C7_9 1.66(2) . ?
C01O H01G 0.9800 . ?
C01O H01H 0.9800 . ?
C01O H01I 0.9800 . ?
C01O C1_2 1.461(16) . ?
C7 N2_2 1.33(2) . ?
N1_1 C1_1 1.354(14) . ?
N1_1 C2_1 1.416(12) . ?
N1_1 C6_8 1.507(14) . ?
N2_1 C1_1 1.328(15) . ?
N2_1 C3_1 1.416(13) . ?
N2_1 C6_9 1.670(18) . ?
C2_1 H2_1 0.9500 . ?
C2_1 C3_1 1.316(13) . ?
C3_1 H3_1 0.9500 . ?
N1_2 H1_2 0.8800 . ?
N1_2 C1_2 1.249(12) . ?
N1_2 C2_2 1.386(11) . ?
N1_2 C6_7 1.534(14) . ?
N2_2 C1_2 1.234(12) . ?
N2_2 C3_2 1.399(12) . ?
C2_2 H2_2 0.9500 . ?
C2_2 C3_2 1.261(12) . ?
C3_2 H3_2 0.9500 . ?
N1_4 C1_4 1.279(13) . ?
N1_4 C2_4 1.421(11) . ?
N1_4 C10_10 1.522(13) . ?
N2_4 C1_4 1.294(13) . ?
N2_4 C3_4 1.439(13) . ?
N2_4 C5_11 1.43(2) . ?
C2_4 H2_4 0.9500 . ?
C2_4 C3_4 1.284(12) . ?
C3_4 H3_4 0.9500 . ?
C6_5 H6A_5 0.9900 . ?
C6_5 H6B_5 0.9900 . ?
C6_5 C7_5 1.368(19) . ?
C7_5 H7A_5 0.9900 . ?
C7_5 H7B_5 0.9900 . ?
C7_5 C8_5 1.443(18) . ?
C8_5 H8A_5 0.9900 . ?
C8_5 H8B_5 0.9900 . ?
C8_5 C9_5 1.39(2) . ?
C9_5 H9A_5 0.9900 . ?
C9_5 H9B_5 0.9900 . ?
C9_5 C10_5 1.54(2) . ?
C6_6 H6A_6 0.9900 . ?
C6_6 H6B_6 0.9900 . ?
C6_6 C7_6 1.490(11) . ?
C7_6 H7A_6 0.9900 . ?
C7_6 H7B_6 0.9900 . ?
C7_6 C8_6 1.567(13) . ?
C8_6 H8A_6 0.9900 . ?
C8_6 H8B_6 0.9900 . ?
C8_6 C9_6 1.499(13) . ?
C9_6 H9A_6 0.9900 . ?
C9_6 H9B_6 0.9900 . ?
C9_6 C10_6 1.534(15) . ?
C6_7 H6A_7 0.9900 . ?
C6_7 H6B_7 0.9900 . ?
C6_7 C7_7 1.515(13) . ?
C7_7 H7A_7 0.9900 . ?
C7_7 H7B_7 0.9900 . ?
C7_7 C8_7 1.466(14) . ?
C8_7 H8A_7 0.9900 . ?
C8_7 H8B_7 0.9900 . ?
C8_7 C9_7 1.546(16) . ?
C9_7 H9A_7 0.9900 . ?
C9_7 H9B_7 0.9900 . ?
C9_7 C10_7 1.538(17) . ?
C6_8 H6A_8 0.9900 . ?
C6_8 H6B_8 0.9900 . ?
C6_8 C7_8 1.501(13) . ?
C7_8 H7A_8 0.9900 . ?
C7_8 H7B_8 0.9900 . ?
C7_8 C8_8 1.516(14) . ?
C8_8 H8A_8 0.9900 . ?
C8_8 H8B_8 0.9900 . ?
C8_8 C9_8 1.504(14) . ?
C9_8 H9A_8 0.9900 . ?
C9_8 H9B_8 0.9900 . ?
C9_8 C10_8 1.521(14) . ?
C10_8 H10A_8 0.9800 . ?
C10_8 H10B_8 0.9800 . ?
C10_8 H10C_8 0.9800 . ?
C6_9 H6A_9 0.9900 . ?
C6_9 H6B_9 0.9900 . ?
C6_9 C7_9 1.544(15) . ?
C6_10 C7_10 1.524(17) . ?
C7_10 H7A_10 0.9900 . ?
C7_10 H7B_10 0.9900 . ?
C7_10 C8_10 1.495(15) . ?
C8_10 H8A_10 0.9900 . ?
C8_10 H8B_10 0.9900 . ?
C8_10 C9_10 1.540(13) . ?
C9_10 H9A_10 0.9900 . ?
C9_10 H9B_10 0.9900 . ?
C9_10 C10_10 1.439(12) . ?
C10_10 H10A_10 0.9900 . ?
C10_10 H10B_10 0.9900 . ?
C4_11 C5_11 1.572(15) . ?

loop_
_geom_torsion_atom_site_label_1
_geom_torsion_atom_site_label_2
_geom_torsion_atom_site_label_3
_geom_torsion_atom_site_label_4
_geom_torsion
_geom_torsion_site_symmetry_1
_geom_torsion_site_symmetry_2
_geom_torsion_site_symmetry_3
_geom_torsion_site_symmetry_4
_geom_torsion_publ_flag
Sn5 S20 C6_6 C7_6 176.1(9) . . . . ?
S20 C6_6 C7_6 C8_6 173.1(11) . . . . ?
N1A C2A C3A N2A 0(3) . . . . ?
N1A C6_5 C7_5 C8_5 178.8(12) . . . . ?
C1A N1A C2A C3A 1(3) . . . . ?
C1A N1A C6_5 C7_5 -179.2(14) . . . . ?
C1A N2A C3A C2A -2(3) . . . . ?
C2A N1A C1A N2A -2.1(16) . . . . ?
C2A N1A C1A C01J 178.8(15) . . . . ?
C2A N1A C6_5 C7_5 4(2) . . . . ?
C3A N2A C1A N1A 2.5(19) . . . . ?
C3A N2A C1A C01J -178.6(19) . . . . ?
C47 N2A C1A N1A 174.6(14) . . . . ?
C47 N2A C1A C01J -6(3) . . . . ?
C47 N2A C3A C2A -173(2) . . . . ?
C11 C6 C7_9 C6_9 80.6(17) . . . . ?
C7 N2_2 C1_2 C01O -8(2) . . . . ?
C7 N2_2 C1_2 N1_2 168.9(16) . . . . ?
C7 N2_2 C3_2 C2_2 -170.8(15) . . . . ?
N1_1 C2_1 C3_1 N2_1 3.8(14) . . . . ?
N1_1 C6_8 C7_8 C8_8 -178.9(11) . . . . ?
N2_1 C6_9 C7_9 C6 158.4(15) . . . . ?
C1_1 N1_1 C2_1 C3_1 -3.3(16) . . . . ?
C1_1 N1_1 C6_8 C7_8 177.4(12) . . . . ?
C1_1 N2_1 C3_1 C2_1 -4.0(17) . . . . ?
C1_1 N2_1 C6_9 C7_9 83.6(17) . . . . ?
C2_1 N1_1 C1_1 C01B -174.7(14) . . . . ?
C2_1 N1_1 C1_1 N2_1 0.9(14) . . . . ?
C2_1 N1_1 C6_8 C7_8 -6.2(16) . . . . ?
C3_1 N2_1 C1_1 C01B 177.2(15) . . . . ?
C3_1 N2_1 C1_1 N1_1 1.9(14) . . . . ?
C3_1 N2_1 C6_9 C7_9 -101.8(17) . . . . ?
N1_2 C2_2 C3_2 N2_2 1.4(15) . . . . ?
N1_2 C6_7 C7_7 C8_7 -56(2) . . . . ?
C1_2 N1_2 C2_2 C3_2 0.2(16) . . . . ?
C1_2 N1_2 C6_7 C7_7 -94.6(16) . . . . ?
C1_2 N2_2 C3_2 C2_2 -2.8(16) . . . . ?
C2_2 N1_2 C1_2 C01O 174.9(13) . . . . ?
C2_2 N1_2 C1_2 N2_2 -2.0(14) . . . . ?
C2_2 N1_2 C6_7 C7_7 87.5(16) . . . . ?
C3_2 N2_2 C1_2 C01O -174.1(12) . . . . ?
C3_2 N2_2 C1_2 N1_2 2.9(14) . . . . ?
N1_4 C2_4 C3_4 N2_4 2.1(14) . . . . ?
C1_4 N1_4 C2_4 C3_4 -2.6(14) . . . . ?
C1_4 N1_4 C10_10 C9_10 91.1(16) . . . . ?
C1_4 N2_4 C3_4 C2_4 -1.1(15) . . . . ?
C1_4 N2_4 C5_11 C4_11 153.7(14) . . . . ?
C2_4 N1_4 C1_4 C01M -179.2(12) . . . . ?
C2_4 N1_4 C1_4 N2_4 1.8(13) . . . . ?
C2_4 N1_4 C10_10 C9_10 -91.9(14) . . . . ?
C3_4 N2_4 C1_4 C01M -179.4(12) . . . . ?
C3_4 N2_4 C1_4 N1_4 -0.5(14) . . . . ?
C3_4 N2_4 C5_11 C4_11 -29(2) . . . . ?
C6_5 N1A C1A N2A -179.3(14) . . . . ?
C6_5 N1A C1A C01J 2(2) . . . . ?
C6_5 N1A C2A C3A 178.2(18) . . . . ?
C6_5 C7_5 C8_5 C9_5 -178.8(16) . . . . ?
C7_5 C8_5 C9_5 C10_5 -177.0(15) . . . . ?
C6_6 C7_6 C8_6 C9_6 -179.3(15) . . . . ?
C7_6 C8_6 C9_6 C10_6 -173.1(18) . . . . ?
C6_7 N1_2 C1_2 C01O -3(2) . . . . ?
C6_7 N1_2 C1_2 N2_2 179.8(11) . . . . ?
C6_7 N1_2 C2_2 C3_2 178.3(12) . . . . ?
C6_7 C7_7 C8_7 C9_7 -169.7(17) . . . . ?
C7_7 C8_7 C9_7 C10_7 -139(2) . . . . ?
C6_8 N1_1 C1_1 C01B 2(2) . . . . ?
C6_8 N1_1 C1_1 N2_1 177.5(10) . . . . ?
C6_8 N1_1 C2_1 C3_1 -179.8(11) . . . . ?
C6_8 C7_8 C8_8 C9_8 -172.6(13) . . . . ?
C7_8 C8_8 C9_8 C10_8 -174.5(14) . . . . ?
C6_9 N2_1 C1_1 C01B -8(2) . . . . ?
C6_9 N2_1 C1_1 N1_1 177.2(10) . . . . ?
C6_9 N2_1 C3_1 C2_1 -178.2(13) . . . . ?
C6_10 C7_10 C8_10 C9_10 169.7(16) . . . . ?
C7_10 C8_10 C9_10 C10_10 99.9(17) . . . . ?
C8_10 C9_10 C10_10 N1_4 179.7(12) . . . . ?
C10_10 N1_4 C1_4 C01M -2.1(19) . . . . ?
C10_10 N1_4 C1_4 N2_4 179.0(11) . . . . ?
C10_10 N1_4 C2_4 C3_4 179.8(10) . . . . ?
C5_11 N2_4 C1_4 C01M -1(2) . . . . ?
C5_11 N2_4 C1_4 N1_4 177.4(13) . . . . ?
C5_11 N2_4 C3_4 C2_4 -178.8(14) . . . . ?

loop_
_smtbx_masks_void_nr
_smtbx_masks_void_average_x
_smtbx_masks_void_average_y
_smtbx_masks_void_average_z
_smtbx_masks_void_volume
_smtbx_masks_void_count_electrons
_smtbx_masks_void_content
1 -0.287 -0.787 -0.773 1971.5 297.3 '6 hexane'
